data_7221031
loop_
_publ_author_name
'Milyutina, Maria'
'Ivanov, Anton'
'Ejaz, Syeda'
'Iqbal, Jamshed'
'Villinger, Alexander'
'Iaroshenko, Victor O.'
'Langer, Peter'

_publ_section_title
;
 Diversity oriented synthesis of 6-Nitro- and 6-Aminoquinolones and their
 activity as alkaline phosphatase inhibitors
;
_journal_name_full 'RSC Adv.'
_journal_paper_doi 10.1039/C5RA10948E
_journal_year 2015
_chemical_absolute_configuration unk
_chemical_formula_moiety 'C24 H20 N2 O3'
_chemical_formula_sum 'C24 H20 N2 O3'
_chemical_formula_weight 384.42
_chemical_name_systematic
;
(<i>R</i>)-6-Nitro-1-(1-phenylethyl)-2-(4-tolyl)quinolin-4(1<i>H</i>)-one
;
_space_group_crystal_system orthorhombic
_space_group_IT_number 19
_space_group_name_Hall 'P 2ac 2ab'
_space_group_name_H-M_alt 'P 21 21 21'
_symmetry_space_group_name_Hall 'P 2ac 2ab'
_symmetry_space_group_name_H-M 'P 21 21 21'
_atom_sites_solution_hydrogens geom
_audit_creation_method SHELXL-2013
_audit_update_record
;
2015-05-29 deposited with the CCDC.
2015-07-06 downloaded from the CCDC.
;
_cell_angle_alpha 90
_cell_angle_beta 90
_cell_angle_gamma 90
_cell_formula_units_Z 4
_cell_length_a 9.9322(10)
_cell_length_b 13.6154(10)
_cell_length_c 14.4052(15)
_cell_measurement_reflns_used 3063
_cell_measurement_temperature 173(2)
_cell_measurement_theta_max 23.64
_cell_measurement_theta_min 2.49
_cell_volume 1948.0(3)
_computing_cell_refinement 'Bruker Apex V7.51A'
_computing_data_collection 'Bruker Apex V7.51A'
_computing_data_reduction 'Bruker SAINT'
_computing_molecular_graphics 'ORTEP-3v2.01 (Farrugia, 1997)'
_computing_publication_material SHELXL-2013
_computing_structure_refinement 'SHELXL-2013 (Sheldrick, 2013)'
_computing_structure_solution 'SHELXS-2013 (Sheldrick, 2013)'
_diffrn_ambient_temperature 173(2)
_diffrn_measured_fraction_theta_full 0.982
_diffrn_measured_fraction_theta_max 0.969
_diffrn_measurement_device_type 'Bruker-Nonius Apex X8-CCD-diffractometer'
_diffrn_measurement_method 'phi and omega scans'
_diffrn_radiation_monochromator graphite
_diffrn_radiation_source 'sealed tube'
_diffrn_radiation_type MoK\a
_diffrn_radiation_wavelength 0.71073
_diffrn_reflns_av_R_equivalents 0.0466
_diffrn_reflns_av_unetI/netI 0.0654
_diffrn_reflns_laue_measured_fraction_full 0.982
_diffrn_reflns_laue_measured_fraction_max 0.969
_diffrn_reflns_limit_h_max 13
_diffrn_reflns_limit_h_min -13
_diffrn_reflns_limit_k_max 17
_diffrn_reflns_limit_k_min -11
_diffrn_reflns_limit_l_max 19
_diffrn_reflns_limit_l_min -19
_diffrn_reflns_number 15463
_diffrn_reflns_point_group_measured_fraction_full 0.980
_diffrn_reflns_point_group_measured_fraction_max 0.966
_diffrn_reflns_theta_full 25.242
_diffrn_reflns_theta_max 28.999
_diffrn_reflns_theta_min 3.628
_exptl_absorpt_coefficient_mu 0.087
_exptl_absorpt_correction_T_max 0.7460
_exptl_absorpt_correction_T_min 0.6977
_exptl_absorpt_correction_type multi-scan
_exptl_absorpt_process_details '(SADABS; Sheldrick, 2004)'
_exptl_crystal_colour yellow
_exptl_crystal_density_diffrn 1.311
_exptl_crystal_description block
_exptl_crystal_F_000 808
_exptl_crystal_size_max 0.430
_exptl_crystal_size_mid 0.170
_exptl_crystal_size_min 0.140
_refine_diff_density_max 0.191
_refine_diff_density_min -0.178
_refine_diff_density_rms 0.043
_refine_ls_abs_structure_details
;
 Flack x determined using 1083 quotients [(I+)-(I-)]/[(I+)+(I-)]
 (Parsons and Flack (2004), Acta Cryst. A60, s61).
;
_refine_ls_abs_structure_Flack 0.2(7)
_refine_ls_extinction_coef 0.0048(13)
_refine_ls_extinction_expression Fc^*^=kFc[1+0.001xFc^2^\l^3^/sin(2\q)]^-1/4^
_refine_ls_extinction_method SHELXL
_refine_ls_goodness_of_fit_ref 1.074
_refine_ls_hydrogen_treatment constr
_refine_ls_matrix_type full
_refine_ls_number_parameters 265
_refine_ls_number_reflns 5004
_refine_ls_number_restraints 0
_refine_ls_restrained_S_all 1.074
_refine_ls_R_factor_all 0.0851
_refine_ls_R_factor_gt 0.0414
_refine_ls_shift/su_max 0.000
_refine_ls_shift/su_mean 0.000
_refine_ls_structure_factor_coef Fsqd
_refine_ls_weighting_details 'w=1/[\s^2^(Fo^2^)+(0.0342P)^2^] where P=(Fo^2^+2Fc^2^)/3'
_refine_ls_weighting_scheme calc
_refine_ls_wR_factor_gt 0.0724
_refine_ls_wR_factor_ref 0.0959
_reflns_Friedel_coverage 0.767
_reflns_friedel_fraction_full 0.976
_reflns_friedel_fraction_max 0.962
_reflns_number_gt 3347
_reflns_number_total 5004
_reflns_threshold_expression 'I > 2\s(I)'
_cod_data_source_file c5ra10948e2.cif
_cod_data_source_block is_mm115_118
_cod_database_code 7221031
_shelx_space_group_comment
;
The symmetry employed for this shelxl refinement is uniquely defined
by the following loop, which should always be used as a source of
symmetry information in preference to the above space-group names.
They are only intended as comments.
;
_shelx_estimated_absorpt_t_min 0.963
_shelx_estimated_absorpt_t_max 0.988
_shelxl_version_number 2013-4

loop_
_space_group_symop_operation_xyz
'x, y, z'
'-x+1/2, -y, z+1/2'
'-x, y+1/2, -z+1/2'
'x+1/2, -y+1/2, -z'

loop_
_atom_site_label
_atom_site_type_symbol
_atom_site_fract_x
_atom_site_fract_y
_atom_site_fract_z
_atom_site_U_iso_or_equiv
_atom_site_adp_type
_atom_site_occupancy
_atom_site_site_symmetry_order
_atom_site_calc_flag
_atom_site_refinement_flags_posn
_atom_site_refinement_flags_adp
N1 N 0.3487(2) 0.24717(15) 0.79814(15) 0.0236(5) Uani 1 1 d . .
N2 N 0.2433(2) 0.57140(16) 0.56720(17) 0.0307(6) Uani 1 1 d . .
C6 C 0.1906(3) 0.36422(18) 0.73286(19) 0.0246(6) Uani 1 1 d . .
C4 C 0.2696(3) 0.48692(17) 0.62718(19) 0.0250(6) Uani 1 1 d . .
C1 C 0.3231(3) 0.32716(17) 0.74065(18) 0.0224(6) Uani 1 1 d . .
C9 C 0.2418(3) 0.20009(17) 0.84153(19) 0.0254(6) Uani 1 1 d . .
C5 C 0.1662(3) 0.44525(18) 0.67556(18) 0.0268(6) Uani 1 1 d . .
H5 H 0.0778 0.4712 0.6703 0.032 Uiso 1 1 calc R U
C7 C 0.0780(3) 0.3200(2) 0.7833(2) 0.0285(6) Uani 1 1 d . .
C3 C 0.4010(3) 0.45059(18) 0.63279(19) 0.0270(6) Uani 1 1 d . .
H3 H 0.4713 0.4802 0.5980 0.032 Uiso 1 1 calc R U
C2 C 0.4271(3) 0.37197(18) 0.68895(19) 0.0263(6) Uani 1 1 d . .
H2 H 0.5162 0.3472 0.6933 0.032 Uiso 1 1 calc R U
C18 C 0.5766(3) 0.18427(17) 0.74754(19) 0.0227(6) Uani 1 1 d . .
C10 C 0.2663(3) 0.10828(18) 0.89616(18) 0.0251(6) Uani 1 1 d . .
C23 C 0.7131(3) 0.20639(18) 0.7427(2) 0.0271(6) Uani 1 1 d . .
H23 H 0.7510 0.2519 0.7853 0.033 Uiso 1 1 calc R U
C17 C 0.4900(2) 0.22359(18) 0.82591(18) 0.0238(6) Uani 1 1 d . .
H17 H 0.4819 0.1679 0.8708 0.029 Uiso 1 1 calc R U
C15 C 0.3201(3) 0.10910(19) 0.98555(19) 0.0282(6) Uani 1 1 d . .
H15 H 0.3486 0.1694 1.0123 0.034 Uiso 1 1 calc R U
C11 C 0.2227(3) 0.01931(18) 0.8591(2) 0.0315(7) Uani 1 1 d . .
H11 H 0.1845 0.0174 0.7987 0.038 Uiso 1 1 calc R U
C22 C 0.7942(3) 0.1628(2) 0.6764(2) 0.0377(7) Uani 1 1 d . .
H22 H 0.8875 0.1781 0.6743 0.045 Uiso 1 1 calc R U
C12 C 0.2349(3) -0.0667(2) 0.9105(2) 0.0364(7) Uani 1 1 d . .
H12 H 0.2042 -0.1268 0.8846 0.044 Uiso 1 1 calc R U
C19 C 0.5233(3) 0.11851(19) 0.6833(2) 0.0352(7) Uani 1 1 d . .
H19 H 0.4301 0.1030 0.6851 0.042 Uiso 1 1 calc R U
C8 C 0.1133(3) 0.23275(19) 0.8335(2) 0.0305(7) Uani 1 1 d . .
H8 H 0.0435 0.1961 0.8624 0.037 Uiso 1 1 calc R U
C14 C 0.3322(3) 0.02267(19) 1.0358(2) 0.0340(7) Uani 1 1 d . .
H14 H 0.3693 0.0245 1.0965 0.041 Uiso 1 1 calc R U
C13 C 0.2910(3) -0.0667(2) 0.9984(2) 0.0355(7) Uani 1 1 d . .
C16 C 0.3097(4) -0.1617(2) 1.0518(3) 0.0539(9) Uani 1 1 d . .
H16A H 0.3327 -0.1467 1.1164 0.081 Uiso 1 1 calc R U
H16B H 0.3824 -0.2000 1.0235 0.081 Uiso 1 1 calc R U
H16C H 0.2259 -0.1997 1.0500 0.081 Uiso 1 1 calc R U
C21 C 0.7408(4) 0.0977(2) 0.6138(2) 0.0489(9) Uani 1 1 d . .
H21 H 0.7969 0.0678 0.5685 0.059 Uiso 1 1 calc R U
C20 C 0.6048(4) 0.0757(2) 0.6170(2) 0.0469(9) Uani 1 1 d . .
H20 H 0.5674 0.0310 0.5734 0.056 Uiso 1 1 calc R U
C24 C 0.5504(3) 0.30807(19) 0.8821(2) 0.0320(7) Uani 1 1 d . .
H24A H 0.4853 0.3299 0.9289 0.048 Uiso 1 1 calc R U
H24B H 0.5718 0.3628 0.8405 0.048 Uiso 1 1 calc R U
H24C H 0.6328 0.2857 0.9130 0.048 Uiso 1 1 calc R U
O1 O 0.3359(2) 0.60525(13) 0.52142(15) 0.0418(5) Uani 1 1 d . .
O2 O 0.1281(2) 0.60449(14) 0.56534(15) 0.0449(6) Uani 1 1 d . .
O3 O -0.03701(19) 0.35565(14) 0.78101(16) 0.0409(6) Uani 1 1 d . .

loop_
_atom_site_aniso_label
_atom_site_aniso_U_11
_atom_site_aniso_U_22
_atom_site_aniso_U_33
_atom_site_aniso_U_23
_atom_site_aniso_U_13
_atom_site_aniso_U_12
N1 0.0150(11) 0.0261(11) 0.0296(12) 0.0011(10) 0.0022(10) -0.0004(9)
N2 0.0341(14) 0.0289(12) 0.0292(13) -0.0035(11) -0.0055(12) 0.0049(11)
C6 0.0198(13) 0.0268(13) 0.0271(14) -0.0051(11) 0.0002(11) -0.0005(11)
C4 0.0281(15) 0.0219(13) 0.0250(14) -0.0004(11) -0.0037(12) 0.0033(11)
C1 0.0212(13) 0.0206(13) 0.0254(13) -0.0041(11) -0.0020(12) -0.0020(10)
C9 0.0226(13) 0.0263(13) 0.0274(14) -0.0039(12) 0.0039(12) -0.0048(12)
C5 0.0209(13) 0.0285(14) 0.0311(15) -0.0055(12) -0.0048(13) 0.0047(11)
C7 0.0207(13) 0.0318(15) 0.0332(16) -0.0041(13) 0.0009(12) 0.0004(12)
C3 0.0228(14) 0.0277(14) 0.0306(16) -0.0006(13) 0.0017(12) -0.0004(11)
C2 0.0191(13) 0.0265(14) 0.0333(16) 0.0009(12) 0.0024(12) 0.0020(11)
C18 0.0235(13) 0.0185(12) 0.0262(14) 0.0024(12) -0.0001(11) 0.0002(10)
C10 0.0199(13) 0.0270(13) 0.0284(14) -0.0004(12) 0.0065(12) -0.0027(11)
C23 0.0258(14) 0.0259(13) 0.0297(15) 0.0004(12) 0.0018(12) 0.0009(11)
C17 0.0177(12) 0.0263(14) 0.0274(14) 0.0021(12) 0.0006(12) 0.0008(11)
C15 0.0258(14) 0.0284(14) 0.0305(14) -0.0043(13) 0.0065(13) -0.0011(11)
C11 0.0257(15) 0.0334(15) 0.0355(16) -0.0011(13) -0.0010(13) -0.0043(13)
C22 0.0303(16) 0.0368(16) 0.0460(19) -0.0007(15) 0.0132(15) 0.0041(13)
C12 0.0325(16) 0.0279(15) 0.0489(19) -0.0047(14) 0.0064(15) -0.0063(13)
C19 0.0332(16) 0.0349(16) 0.0375(16) -0.0080(14) 0.0022(15) -0.0043(13)
C8 0.0205(14) 0.0345(15) 0.0365(17) -0.0003(14) 0.0051(12) -0.0050(11)
C14 0.0324(16) 0.0413(16) 0.0282(15) 0.0017(14) 0.0064(14) 0.0025(13)
C13 0.0308(16) 0.0337(15) 0.0420(18) 0.0061(14) 0.0103(14) 0.0022(13)
C16 0.060(2) 0.0413(18) 0.060(2) 0.0173(17) 0.010(2) 0.0055(16)
C21 0.052(2) 0.0466(18) 0.048(2) -0.0109(17) 0.0214(18) 0.0043(17)
C20 0.060(2) 0.0383(17) 0.043(2) -0.0175(16) 0.0075(18) -0.0078(16)
C24 0.0245(15) 0.0378(15) 0.0337(16) -0.0084(13) -0.0007(13) -0.0001(12)
O1 0.0420(12) 0.0368(11) 0.0467(13) 0.0142(10) -0.0016(12) -0.0032(10)
O2 0.0426(13) 0.0522(13) 0.0398(13) 0.0059(11) -0.0020(11) 0.0230(11)
O3 0.0200(11) 0.0473(12) 0.0554(15) 0.0043(11) 0.0044(10) 0.0038(9)

loop_
_atom_type_symbol
_atom_type_description
_atom_type_scat_dispersion_real
_atom_type_scat_dispersion_imag
_atom_type_scat_source
C C 0.0033 0.0016 'International Tables Vol C Tables 4.2.6.8 and 6.1.1.4'
H H 0.0000 0.0000 'International Tables Vol C Tables 4.2.6.8 and 6.1.1.4'
N N 0.0061 0.0033 'International Tables Vol C Tables 4.2.6.8 and 6.1.1.4'
O O 0.0106 0.0060 'International Tables Vol C Tables 4.2.6.8 and 6.1.1.4'

loop_
_geom_angle_atom_site_label_1
_geom_angle_atom_site_label_2
_geom_angle_atom_site_label_3
_geom_angle
C9 N1 C1 119.3(2)
C9 N1 C17 119.9(2)
C1 N1 C17 120.0(2)
O1 N2 O2 123.4(2)
O1 N2 C4 118.8(2)
O2 N2 C4 117.9(2)
C5 C6 C1 119.3(2)
C5 C6 C7 119.0(2)
C1 C6 C7 121.7(2)
C5 C4 C3 121.7(2)
C5 C4 N2 119.6(2)
C3 C4 N2 118.6(2)
N1 C1 C2 121.2(2)
N1 C1 C6 119.8(2)
C2 C1 C6 119.0(2)
C8 C9 N1 122.0(2)
C8 C9 C10 118.2(2)
N1 C9 C10 119.8(2)
C4 C5 C6 119.9(2)
C4 C5 H5 120.0
C6 C5 H5 120.0
O3 C7 C8 124.3(3)
O3 C7 C6 121.9(3)
C8 C7 C6 113.8(2)
C2 C3 C4 119.2(3)
C2 C3 H3 120.4
C4 C3 H3 120.4
C3 C2 C1 120.8(2)
C3 C2 H2 119.6
C1 C2 H2 119.6
C23 C18 C19 118.5(3)
C23 C18 C17 120.9(2)
C19 C18 C17 120.4(2)
C11 C10 C15 118.7(2)
C11 C10 C9 118.3(2)
C15 C10 C9 122.8(2)
C22 C23 C18 120.7(3)
C22 C23 H23 119.7
C18 C23 H23 119.7
N1 C17 C18 114.1(2)
N1 C17 C24 110.38(19)
C18 C17 C24 115.9(2)
N1 C17 H17 105.1
C18 C17 H17 105.1
C24 C17 H17 105.1
C14 C15 C10 120.6(2)
C14 C15 H15 119.7
C10 C15 H15 119.7
C12 C11 C10 120.1(3)
C12 C11 H11 119.9
C10 C11 H11 119.9
C21 C22 C23 120.4(3)
C21 C22 H22 119.8
C23 C22 H22 119.8
C13 C12 C11 121.5(3)
C13 C12 H12 119.3
C11 C12 H12 119.3
C20 C19 C18 120.5(3)
C20 C19 H19 119.7
C18 C19 H19 119.7
C9 C8 C7 123.0(2)
C9 C8 H8 118.5
C7 C8 H8 118.5
C15 C14 C13 121.0(3)
C15 C14 H14 119.5
C13 C14 H14 119.5
C12 C13 C14 118.2(3)
C12 C13 C16 120.9(3)
C14 C13 C16 120.9(3)
C13 C16 H16A 109.5
C13 C16 H16B 109.5
H16A C16 H16B 109.5
C13 C16 H16C 109.5
H16A C16 H16C 109.5
H16B C16 H16C 109.5
C22 C21 C20 119.7(3)
C22 C21 H21 120.2
C20 C21 H21 120.2
C19 C20 C21 120.3(3)
C19 C20 H20 119.9
C21 C20 H20 119.9
C17 C24 H24A 109.5
C17 C24 H24B 109.5
H24A C24 H24B 109.5
C17 C24 H24C 109.5
H24A C24 H24C 109.5
H24B C24 H24C 109.5

loop_
_geom_bond_atom_site_label_1
_geom_bond_atom_site_label_2
_geom_bond_distance
N1 C9 1.389(3)
N1 C1 1.392(3)
N1 C17 1.494(3)
N2 O1 1.222(3)
N2 O2 1.230(3)
N2 C4 1.462(3)
C6 C5 1.399(3)
C6 C1 1.414(3)
C6 C7 1.464(4)
C4 C5 1.364(4)
C4 C3 1.398(3)
C1 C2 1.412(3)
C9 C8 1.357(3)
C9 C10 1.497(4)
C5 H5 0.9500
C7 O3 1.241(3)
C7 C8 1.433(4)
C3 C2 1.367(3)
C3 H3 0.9500
C2 H2 0.9500
C18 C23 1.390(3)
C18 C19 1.392(4)
C18 C17 1.517(4)
C10 C11 1.393(4)
C10 C15 1.394(4)
C23 C22 1.383(4)
C23 H23 0.9500
C17 C24 1.529(4)
C17 H17 1.0000
C15 C14 1.387(4)
C15 H15 0.9500
C11 C12 1.390(4)
C11 H11 0.9500
C22 C21 1.372(4)
C22 H22 0.9500
C12 C13 1.384(4)
C12 H12 0.9500
C19 C20 1.381(4)
C19 H19 0.9500
C8 H8 0.9500
C14 C13 1.392(4)
C14 H14 0.9500
C13 C16 1.516(4)
C16 H16A 0.9800
C16 H16B 0.9800
C16 H16C 0.9800
C21 C20 1.384(4)
C21 H21 0.9500
C20 H20 0.9500
C24 H24A 0.9800
C24 H24B 0.9800
C24 H24C 0.9800

loop_
_geom_torsion_atom_site_label_1
_geom_torsion_atom_site_label_2
_geom_torsion_atom_site_label_3
_geom_torsion_atom_site_label_4
_geom_torsion
O1 N2 C4 C5 -177.0(2)
O2 N2 C4 C5 2.7(4)
O1 N2 C4 C3 2.6(4)
O2 N2 C4 C3 -177.7(2)
C9 N1 C1 C2 -174.5(2)
C17 N1 C1 C2 16.2(3)
C9 N1 C1 C6 5.0(3)
C17 N1 C1 C6 -164.4(2)
C5 C6 C1 N1 179.4(2)
C7 C6 C1 N1 -0.6(4)
C5 C6 C1 C2 -1.1(4)
C7 C6 C1 C2 178.9(2)
C1 N1 C9 C8 -3.5(4)
C17 N1 C9 C8 165.9(2)
C1 N1 C9 C10 174.2(2)
C17 N1 C9 C10 -16.5(3)
C3 C4 C5 C6 0.2(4)
N2 C4 C5 C6 179.8(2)
C1 C6 C5 C4 0.7(4)
C7 C6 C5 C4 -179.3(2)
C5 C6 C7 O3 -4.3(4)
C1 C6 C7 O3 175.7(3)
C5 C6 C7 C8 175.1(2)
C1 C6 C7 C8 -5.0(4)
C5 C4 C3 C2 -0.7(4)
N2 C4 C3 C2 179.7(2)
C4 C3 C2 C1 0.3(4)
N1 C1 C2 C3 -179.9(2)
C6 C1 C2 C3 0.6(4)
C8 C9 C10 C11 70.1(3)
N1 C9 C10 C11 -107.6(3)
C8 C9 C10 C15 -104.2(3)
N1 C9 C10 C15 78.1(3)
C19 C18 C23 C22 -1.0(4)
C17 C18 C23 C22 173.7(2)
C9 N1 C17 C18 120.5(2)
C1 N1 C17 C18 -70.2(3)
C9 N1 C17 C24 -106.8(3)
C1 N1 C17 C24 62.4(3)
C23 C18 C17 N1 145.6(2)
C19 C18 C17 N1 -39.9(3)
C23 C18 C17 C24 15.6(4)
C19 C18 C17 C24 -169.9(2)
C11 C10 C15 C14 1.3(4)
C9 C10 C15 C14 175.5(2)
C15 C10 C11 C12 -1.0(4)
C9 C10 C11 C12 -175.5(2)
C18 C23 C22 C21 0.6(4)
C10 C11 C12 C13 -0.5(4)
C23 C18 C19 C20 0.6(4)
C17 C18 C19 C20 -174.1(3)
N1 C9 C8 C7 -2.7(4)
C10 C9 C8 C7 179.6(2)
O3 C7 C8 C9 -174.1(3)
C6 C7 C8 C9 6.6(4)
C10 C15 C14 C13 -0.2(4)
C11 C12 C13 C14 1.6(4)
C11 C12 C13 C16 -177.1(3)
C15 C14 C13 C12 -1.3(4)
C15 C14 C13 C16 177.4(3)
C23 C22 C21 C20 0.1(5)
C18 C19 C20 C21 0.1(5)
C22 C21 C20 C19 -0.5(5)
